data_7706837
loop_
_publ_author_name
'Zhong, Yu-Jie'
'Liao, Jian-Hong'
'Chiu, Tzu-Hao'
'Wu, Ying-Yann'
'Kahlal, Samia'
'McGlinchey, Michael J.'
'Saillard, Jean-Yves'
'Liu, C. W.'

_publ_section_title
;
 Intercluster exchanges leading to hydride-centered bimetallic clusters: a
 multi-NMR, X-ray crystallographic, and DFT study.
;
_journal_issue 13
_journal_name_full 'Dalton transactions (Cambridge, England : 2003)'
_journal_page_first 4727
_journal_page_last 4734
_journal_paper_doi 10.1039/d1dt00072a
_journal_volume 50
_journal_year 2021
_chemical_formula_sum 'C36 H85 Ag6 Cu O12 P6 Se12'
_chemical_formula_weight 2554.14
_space_group_crystal_system triclinic
_space_group_IT_number 2
_space_group_name_Hall '-P 1'
_space_group_name_H-M_alt 'P -1'
_atom_sites_solution_hydrogens mixed
_audit_creation_method SHELXL-2018/3
_audit_update_record
;
2020-12-18 deposited with the CCDC.	2021-03-11 downloaded from the CCDC.
;
_cell_angle_alpha 110.4600(10)
_cell_angle_beta 105.8160(10)
_cell_angle_gamma 109.9450(10)
_cell_formula_units_Z 1
_cell_length_a 12.5584(6)
_cell_length_b 13.4971(6)
_cell_length_c 13.5892(7)
_cell_measurement_reflns_used 5126
_cell_measurement_temperature 100(2)
_cell_measurement_theta_max 27.07
_cell_measurement_theta_min 2.65
_cell_volume 1816.87(16)
_computing_cell_refinement 'Bruker SAINT'
_computing_data_collection 'Bruker APEX2'
_computing_data_reduction 'Bruker SAINT'
_computing_molecular_graphics 'Bruker SHELXTL'
_computing_publication_material 'Bruker SHELXTL'
_computing_structure_refinement 'SHELXL-2018/3 (Sheldrick, 2018)'
_computing_structure_solution 'SHELXT 2014/4 (Sheldrick, 2014)'
_diffrn_ambient_temperature 100(2)
_diffrn_measured_fraction_theta_full 0.986
_diffrn_measured_fraction_theta_max 0.973
_diffrn_measurement_device_type 'Bruker APEX-II CCD'
_diffrn_measurement_method '\f and \w scans'
_diffrn_radiation_type MoK\a
_diffrn_radiation_wavelength 0.71073
_diffrn_reflns_av_R_equivalents 0.0399
_diffrn_reflns_av_unetI/netI 0.0608
_diffrn_reflns_Laue_measured_fraction_full 0.986
_diffrn_reflns_Laue_measured_fraction_max 0.973
_diffrn_reflns_limit_h_max 16
_diffrn_reflns_limit_h_min -16
_diffrn_reflns_limit_k_max 17
_diffrn_reflns_limit_k_min -17
_diffrn_reflns_limit_l_max 17
_diffrn_reflns_limit_l_min -17
_diffrn_reflns_number 16325
_diffrn_reflns_point_group_measured_fraction_full 0.986
_diffrn_reflns_point_group_measured_fraction_max 0.973
_diffrn_reflns_theta_full 25.242
_diffrn_reflns_theta_max 27.182
_diffrn_reflns_theta_min 1.786
_exptl_absorpt_coefficient_mu 8.057
_exptl_absorpt_correction_T_max 0.7455
_exptl_absorpt_correction_T_min 0.5047
_exptl_absorpt_correction_type multi-scan
_exptl_absorpt_process_details SADABS
_exptl_crystal_colour colourless
_exptl_crystal_density_diffrn 2.334
_exptl_crystal_description block
_exptl_crystal_F_000 1206
_exptl_crystal_size_max 0.060
_exptl_crystal_size_mid 0.060
_exptl_crystal_size_min 0.050
_refine_diff_density_max 0.977
_refine_diff_density_min -0.689
_refine_diff_density_rms 0.152
_refine_ls_extinction_method none
_refine_ls_goodness_of_fit_ref 1.024
_refine_ls_hydrogen_treatment mixed
_refine_ls_matrix_type full
_refine_ls_number_parameters 374
_refine_ls_number_reflns 7859
_refine_ls_number_restraints 108
_refine_ls_restrained_S_all 1.018
_refine_ls_R_factor_all 0.0487
_refine_ls_R_factor_gt 0.0347
_refine_ls_shift/su_max 0.001
_refine_ls_shift/su_mean 0.000
_refine_ls_structure_factor_coef Fsqd
_refine_ls_weighting_details 'w=1/[\s^2^(Fo^2^)+(0.0254P)^2^] where P=(Fo^2^+2Fc^2^)/3'
_refine_ls_weighting_scheme calc
_refine_ls_wR_factor_gt 0.0701
_refine_ls_wR_factor_ref 0.0759
_reflns_Friedel_coverage 0.000
_reflns_number_gt 6378
_reflns_number_total 7859
_reflns_threshold_expression 'I > 2\s(I)'
_cod_data_source_file d1dt00072a2.cif
_cod_data_source_block 6a
_cod_depositor_comments 'Adding full bibliography for 7706835--7706837.cif.'
_cod_original_cell_volume 1816.87(15)
_cod_database_code 7706837
_shelx_shelxl_version_number 2018/3
_shelx_space_group_comment
; 
The symmetry employed for this shelxl refinement is uniquely defined 
by the following loop, which should always be used as a source of 
symmetry information in preference to the above space-group names. 
They are only intended as comments. 
;
_shelx_estimated_absorpt_t_min 0.644
_shelx_estimated_absorpt_t_max 0.689

loop_
_space_group_symop_operation_xyz
'x, y, z'
'-x, -y, -z'

loop_
_atom_site_label
_atom_site_type_symbol
_atom_site_fract_x
_atom_site_fract_y
_atom_site_fract_z
_atom_site_U_iso_or_equiv
_atom_site_adp_type
_atom_site_occupancy
_atom_site_site_symmetry_order
_atom_site_calc_flag
_atom_site_refinement_flags_posn
_atom_site_refinement_flags_adp
_atom_site_refinement_flags_occupancy
_atom_site_disorder_assembly
_atom_site_disorder_group
Ag1 Ag 0.65021(7) 0.60957(6) 0.65464(7) 0.01832(15) Uani 0.5 1 d . . P A .
Ag2 Ag 0.48939(6) 0.33792(7) 0.44602(6) 0.01873(15) Uani 0.5 1 d . . P A .
Ag3 Ag 0.54527(6) 0.55480(6) 0.39258(6) 0.01773(15) Uani 0.5 1 d . . P A .
Ag4 Ag 0.63848(6) 0.49926(6) 0.50104(5) 0.01499(14) Uani 0.5 1 d . . P A .
Ag5 Ag 0.71554(7) 0.67234(7) 0.74076(7) 0.01451(16) Uani 0.3333 1 d . . P A 1
Ag6 Ag 0.55529(7) 0.58258(6) 0.33832(6) 0.01460(16) Uani 0.3333 1 d . . P A 1
Ag7 Ag 0.46696(7) 0.25061(7) 0.42505(6) 0.01494(16) Uani 0.3333 1 d . . P A 1
Cu5 Cu 0.71554(7) 0.67234(7) 0.74076(7) 0.01451(16) Uani 0.1667 1 d . . P A 2
Cu6 Cu 0.55529(7) 0.58258(6) 0.33832(6) 0.01460(16) Uani 0.1667 1 d . . P A 2
Cu7 Cu 0.46696(7) 0.25061(7) 0.42505(6) 0.01494(16) Uani 0.1667 1 d . . P A 2
H1M H 0.500000 0.500000 0.500000 0.07(3) Uiso 1 2 d S . P . .
Se1 Se 0.29525(4) 0.65866(4) 0.45493(4) 0.01689(10) Uani 1 1 d . . . . .
Se2 Se 0.33181(4) 0.48439(4) 0.19566(4) 0.01768(11) Uani 1 1 d . . . . .
Se3 Se 0.63090(4) 0.81292(4) 0.78954(4) 0.01899(11) Uani 1 1 d . . . . .
Se4 Se 0.32950(4) 0.54142(4) 0.69444(4) 0.01825(11) Uani 1 1 d . . . . .
Se5 Se 0.32809(4) 0.19932(4) 0.51386(4) 0.02028(11) Uani 1 1 d . . . . .
Se6 Se 0.13455(4) 0.30376(4) 0.35854(4) 0.01900(11) Uani 1 1 d . . . . .
P1 P 0.27967(10) 0.61683(10) 0.28141(9) 0.0131(2) Uani 1 1 d . . . . .
P2 P 0.47998(10) 0.72033(9) 0.82669(9) 0.0134(2) Uani 1 1 d . . . . .
P3 P 0.14694(10) 0.16273(9) 0.39263(9) 0.0132(2) Uani 1 1 d . . . . .
O1 O 0.3564(3) 0.7302(2) 0.2731(2) 0.0154(6) Uani 1 1 d . . . . .
O2 O 0.1388(3) 0.5755(2) 0.1981(2) 0.0172(7) Uani 1 1 d . . . . .
O3 O 0.4193(3) 0.8034(3) 0.8636(3) 0.0181(7) Uani 1 1 d . . . . .
O4 O 0.5514(3) 0.7283(2) 0.9461(2) 0.0169(7) Uani 1 1 d . . . . .
O5 O 0.0427(3) 0.1135(2) 0.4338(2) 0.0164(7) Uani 1 1 d . . . . .
O6 O 0.1056(3) 0.0453(2) 0.2783(2) 0.0152(6) Uani 1 1 d . . . . .
C1 C 0.3595(4) 0.8482(4) 0.3286(4) 0.0202(10) Uani 1 1 d . . . . .
H1 H 0.351663 0.861715 0.402924 0.024 Uiso 1 1 calc R U . . .
C2 C 0.4861(5) 0.9422(4) 0.3561(4) 0.0273(12) Uani 1 1 d . . . . .
H2A H 0.552923 0.941096 0.412692 0.041 Uiso 1 1 calc R U . . .
H2B H 0.491839 1.022021 0.389517 0.041 Uiso 1 1 calc R U . . .
H2C H 0.496304 0.924802 0.283946 0.041 Uiso 1 1 calc R U . . .
C3 C 0.2519(5) 0.8472(4) 0.2458(5) 0.0339(12) Uani 1 1 d . . . . .
H3A H 0.262367 0.838430 0.174841 0.051 Uiso 1 1 calc R U . . .
H3B H 0.250805 0.923132 0.283590 0.051 Uiso 1 1 calc R U . . .
H3C H 0.171981 0.779260 0.224604 0.051 Uiso 1 1 calc R U . . .
C4 C 0.0303(4) 0.4772(4) 0.1883(4) 0.0213(10) Uani 1 1 d . . . . .
H4 H 0.061415 0.445767 0.240112 0.026 Uiso 1 1 calc R U . . .
C5 C -0.0471(5) 0.5301(5) 0.2279(5) 0.0432(16) Uani 1 1 d . . . . .
H5A H 0.003446 0.593444 0.310262 0.065 Uiso 1 1 calc R U . . .
H5B H -0.122232 0.466657 0.219555 0.065 Uiso 1 1 calc R U . . .
H5C H -0.073137 0.565014 0.179732 0.065 Uiso 1 1 calc R U . . .
C6 C -0.0401(5) 0.3780(4) 0.0617(4) 0.0316(12) Uani 1 1 d . . . . .
H6A H -0.075675 0.407428 0.011866 0.047 Uiso 1 1 calc R U . . .
H6B H -0.108538 0.308008 0.053170 0.047 Uiso 1 1 calc R U . . .
H6C H 0.018376 0.354367 0.038092 0.047 Uiso 1 1 calc R U . . .
C7 C 0.3488(4) 0.8344(4) 0.7831(4) 0.0203(10) Uani 1 1 d . . . . .
H7 H 0.365358 0.812823 0.712664 0.024 Uiso 1 1 calc R U . . .
C8 C 0.2103(5) 0.7628(5) 0.7449(6) 0.0536(18) Uani 1 1 d . . . . .
H8A H 0.193378 0.783489 0.813528 0.080 Uiso 1 1 calc R U . . .
H8B H 0.183834 0.676349 0.705549 0.080 Uiso 1 1 calc R U . . .
H8C H 0.163025 0.781717 0.690461 0.080 Uiso 1 1 calc R U . . .
C9 C 0.4001(5) 0.9687(4) 0.8482(4) 0.0308(12) Uani 1 1 d . . . . .
H9A H 0.356212 0.993145 0.797670 0.046 Uiso 1 1 calc R U . . .
H9B H 0.490807 1.009829 0.870592 0.046 Uiso 1 1 calc R U . . .
H9C H 0.386708 0.990758 0.918847 0.046 Uiso 1 1 calc R U . . .
C10 C 0.4898(4) 0.6531(4) 0.9927(4) 0.0186(10) Uani 1 1 d . . . . .
H10 H 0.445968 0.565842 0.932223 0.022 Uiso 1 1 calc R U . . .
C11 C 0.3947(5) 0.6847(5) 1.0237(4) 0.0304(12) Uani 1 1 d . . . . .
H11A H 0.437263 0.770462 1.082260 0.046 Uiso 1 1 calc R U . . .
H11B H 0.356910 0.635349 1.055767 0.046 Uiso 1 1 calc R U . . .
H11C H 0.328319 0.668925 0.953092 0.046 Uiso 1 1 calc R U . . .
C12 C 0.5970(5) 0.6773(4) 1.0975(4) 0.0296(12) Uani 1 1 d . . . . .
H12A H 0.655888 0.655645 1.072745 0.044 Uiso 1 1 calc R U . . .
H12B H 0.562999 0.628645 1.131762 0.044 Uiso 1 1 calc R U . . .
H12C H 0.641540 0.763180 1.156027 0.044 Uiso 1 1 calc R U . . .
C13 C 0.0223(4) 0.1891(4) 0.5280(4) 0.0197(10) Uani 1 1 d . . . . .
H13 H 0.045593 0.269842 0.532876 0.024 Uiso 1 1 calc R U . . .
C14 C 0.1017(5) 0.2043(4) 0.6432(4) 0.0270(11) Uani 1 1 d . . . . .
H14A H 0.080519 0.124696 0.636724 0.041 Uiso 1 1 calc R U . . .
H14B H 0.084865 0.250698 0.704889 0.041 Uiso 1 1 calc R U . . .
H14C H 0.191469 0.247559 0.662773 0.041 Uiso 1 1 calc R U . . .
C15 C -0.1176(5) 0.1213(5) 0.4914(5) 0.0343(13) Uani 1 1 d . . . . .
H15A H -0.140183 0.040949 0.483597 0.051 Uiso 1 1 calc R U . . .
H15B H -0.165388 0.112899 0.416026 0.051 Uiso 1 1 calc R U . . .
H15C H -0.137970 0.166002 0.550907 0.051 Uiso 1 1 calc R U . . .
C16 C 0.0059(4) 0.0009(4) 0.1607(4) 0.0182(9) Uani 1 1 d . . . . .
H16 H 0.024835 0.067420 0.140521 0.022 Uiso 1 1 calc R U . . .
C17 C -0.1215(5) -0.0396(5) 0.1588(4) 0.0360(13) Uani 1 1 d . . . . .
H17A H -0.138891 -0.102432 0.181804 0.054 Uiso 1 1 calc R U . . .
H17B H -0.186040 -0.072264 0.079489 0.054 Uiso 1 1 calc R U . . .
H17C H -0.123233 0.029248 0.213823 0.054 Uiso 1 1 calc R U . . .
C18 C 0.0178(5) -0.0988(4) 0.0780(4) 0.0302(12) Uani 1 1 d . . . . .
H18A H 0.103680 -0.066902 0.084701 0.045 Uiso 1 1 calc R U . . .
H18B H -0.043202 -0.130602 -0.002583 0.045 Uiso 1 1 calc R U . . .
H18C H 0.000507 -0.163694 0.098185 0.045 Uiso 1 1 calc R U . . .

loop_
_atom_site_aniso_label
_atom_site_aniso_U_11
_atom_site_aniso_U_22
_atom_site_aniso_U_33
_atom_site_aniso_U_23
_atom_site_aniso_U_13
_atom_site_aniso_U_12
Ag1 0.0191(4) 0.0205(4) 0.0254(4) 0.0168(3) 0.0132(4) 0.0115(3)
Ag2 0.0182(4) 0.0244(4) 0.0135(3) 0.0085(3) 0.0068(3) 0.0113(3)
Ag3 0.0166(4) 0.0125(3) 0.0215(4) 0.0052(3) 0.0096(3) 0.0068(3)
Ag4 0.0175(3) 0.0132(3) 0.0140(3) 0.0072(3) 0.0072(3) 0.0064(3)
Ag5 0.0163(4) 0.0145(4) 0.0161(4) 0.0088(3) 0.0088(4) 0.0083(3)
Ag6 0.0146(4) 0.0132(4) 0.0146(4) 0.0060(3) 0.0063(3) 0.0063(3)
Ag7 0.0149(4) 0.0159(4) 0.0146(4) 0.0081(3) 0.0074(3) 0.0068(3)
Cu5 0.0163(4) 0.0145(4) 0.0161(4) 0.0088(3) 0.0088(4) 0.0083(3)
Cu6 0.0146(4) 0.0132(4) 0.0146(4) 0.0060(3) 0.0063(3) 0.0063(3)
Cu7 0.0149(4) 0.0159(4) 0.0146(4) 0.0081(3) 0.0074(3) 0.0068(3)
Se1 0.0228(2) 0.0207(2) 0.0139(2) 0.00992(19) 0.0106(2) 0.01383(19)
Se2 0.0265(3) 0.0176(2) 0.0154(2) 0.00866(19) 0.0120(2) 0.01462(19)
Se3 0.0169(2) 0.0181(2) 0.0177(2) 0.00797(19) 0.0090(2) 0.00384(18)
Se4 0.0155(2) 0.0176(2) 0.0155(2) 0.00369(19) 0.0075(2) 0.00582(18)
Se5 0.0150(2) 0.0173(2) 0.0267(3) 0.0131(2) 0.0040(2) 0.00775(19)
Se6 0.0167(2) 0.0149(2) 0.0310(3) 0.0149(2) 0.0110(2) 0.00923(18)
P1 0.0162(6) 0.0135(5) 0.0119(5) 0.0072(5) 0.0067(5) 0.0081(5)
P2 0.0162(6) 0.0112(5) 0.0126(5) 0.0054(5) 0.0073(5) 0.0061(4)
P3 0.0134(6) 0.0115(5) 0.0158(5) 0.0078(5) 0.0062(5) 0.0062(4)
O1 0.0195(16) 0.0108(14) 0.0149(15) 0.0060(13) 0.0078(14) 0.0065(13)
O2 0.0178(16) 0.0140(15) 0.0162(15) 0.0070(13) 0.0051(14) 0.0065(13)
O3 0.0236(17) 0.0191(15) 0.0199(16) 0.0120(14) 0.0133(14) 0.0134(14)
O4 0.0209(17) 0.0147(15) 0.0159(15) 0.0095(13) 0.0083(14) 0.0074(13)
O5 0.0172(16) 0.0150(15) 0.0186(15) 0.0080(13) 0.0106(14) 0.0076(13)
O6 0.0178(16) 0.0135(15) 0.0147(15) 0.0073(13) 0.0056(13) 0.0091(13)
C1 0.025(2) 0.013(2) 0.017(2) 0.0022(19) 0.009(2) 0.0099(19)
C2 0.035(3) 0.016(2) 0.024(3) 0.008(2) 0.012(2) 0.007(2)
C3 0.036(3) 0.022(3) 0.038(3) 0.015(2) 0.003(3) 0.018(2)
C4 0.016(2) 0.015(2) 0.022(2) 0.0046(19) 0.006(2) 0.0043(18)
C5 0.025(3) 0.034(3) 0.047(4) -0.001(3) 0.020(3) 0.009(2)
C6 0.027(3) 0.018(2) 0.029(3) 0.000(2) 0.008(2) 0.005(2)
C7 0.022(2) 0.023(2) 0.021(2) 0.014(2) 0.007(2) 0.015(2)
C8 0.030(3) 0.037(3) 0.100(6) 0.047(4) 0.015(3) 0.019(3)
C9 0.037(3) 0.024(2) 0.031(3) 0.014(2) 0.011(3) 0.016(2)
C10 0.026(2) 0.015(2) 0.019(2) 0.0133(19) 0.011(2) 0.0074(19)
C11 0.036(3) 0.038(3) 0.031(3) 0.022(2) 0.025(3) 0.019(2)
C12 0.032(3) 0.029(3) 0.028(3) 0.021(2) 0.009(2) 0.012(2)
C13 0.028(3) 0.019(2) 0.022(2) 0.012(2) 0.017(2) 0.014(2)
C14 0.034(3) 0.032(3) 0.023(2) 0.014(2) 0.016(2) 0.021(2)
C15 0.024(3) 0.048(3) 0.036(3) 0.022(3) 0.018(2) 0.018(2)
C16 0.026(3) 0.016(2) 0.011(2) 0.0073(18) 0.0035(19) 0.0128(19)
C17 0.021(3) 0.046(3) 0.022(3) 0.007(3) -0.001(2) 0.013(2)
C18 0.035(3) 0.030(3) 0.019(2) 0.006(2) 0.009(2) 0.018(2)

loop_
_atom_type_symbol
_atom_type_description
_atom_type_scat_dispersion_real
_atom_type_scat_dispersion_imag
_atom_type_scat_source
C C 0.0033 0.0016 'International Tables Vol C Tables 4.2.6.8 and 6.1.1.4'
H H 0.0000 0.0000 'International Tables Vol C Tables 4.2.6.8 and 6.1.1.4'
O O 0.0106 0.0060 'International Tables Vol C Tables 4.2.6.8 and 6.1.1.4'
P P 0.1023 0.0942 'International Tables Vol C Tables 4.2.6.8 and 6.1.1.4'
Se Se -0.0929 2.2259 'International Tables Vol C Tables 4.2.6.8 and 6.1.1.4'
Cu Cu 0.3201 1.2651 'International Tables Vol C Tables 4.2.6.8 and 6.1.1.4'
Ag Ag -0.8971 1.1015 'International Tables Vol C Tables 4.2.6.8 and 6.1.1.4'

loop_
_geom_angle_atom_site_label_1
_geom_angle_atom_site_label_2
_geom_angle_atom_site_label_3
_geom_angle
_geom_angle_site_symmetry_1
_geom_angle_site_symmetry_3
_geom_angle_publ_flag
Cu5 Ag1 Ag4 140.83(7) . . ?
Ag5 Ag1 Ag4 140.83(7) . . ?
Ag5 Ag1 Ag2 117.86(7) . 2_666 ?
Ag4 Ag1 Ag2 90.52(4) . 2_666 ?
Ag5 Ag1 Ag3 121.23(6) . 2_666 ?
Ag4 Ag1 Ag3 86.82(4) . 2_666 ?
Ag2 Ag1 Ag3 82.45(3) 2_666 2_666 ?
Cu5 Ag1 Se6 76.37(5) . 2_666 ?
Ag5 Ag1 Se6 76.37(5) . 2_666 ?
Ag4 Ag1 Se6 68.53(3) . 2_666 ?
Ag2 Ag1 Se6 109.47(3) 2_666 2_666 ?
Ag3 Ag1 Se6 152.17(4) 2_666 2_666 ?
Ag5 Ag1 Se2 65.67(5) . 2_666 ?
Ag4 Ag1 Se2 111.02(3) . 2_666 ?
Ag2 Ag1 Se2 139.13(3) 2_666 2_666 ?
Ag3 Ag1 Se2 65.35(2) 2_666 2_666 ?
Se6 Ag1 Se2 110.66(3) 2_666 2_666 ?
Cu5 Ag1 Se3 57.71(6) . . ?
Ag5 Ag1 Se3 57.71(6) . . ?
Ag4 Ag1 Se3 149.34(4) . . ?
Ag2 Ag1 Se3 61.81(2) 2_666 . ?
Ag3 Ag1 Se3 101.21(3) 2_666 . ?
Se6 Ag1 Se3 106.59(3) 2_666 . ?
Se2 Ag1 Se3 99.11(2) 2_666 . ?
Ag5 Ag1 Ag6 106.67(5) . 2_666 ?
Ag4 Ag1 Ag6 96.62(3) . 2_666 ?
Ag2 Ag1 Ag6 94.40(3) 2_666 2_666 ?
Ag3 Ag1 Ag6 15.54(2) 2_666 2_666 ?
Se6 Ag1 Ag6 151.43(3) 2_666 2_666 ?
Se2 Ag1 Ag6 50.37(2) 2_666 2_666 ?
Se3 Ag1 Ag6 98.34(2) . 2_666 ?
Ag5 Ag1 Ag7 103.13(6) . 2_666 ?
Ag4 Ag1 Ag7 99.78(4) . 2_666 ?
Ag2 Ag1 Ag7 16.29(2) 2_666 2_666 ?
Ag3 Ag1 Ag7 96.33(3) 2_666 2_666 ?
Se6 Ag1 Ag7 100.30(2) 2_666 2_666 ?
Se2 Ag1 Ag7 142.33(3) 2_666 2_666 ?
Se3 Ag1 Ag7 50.24(2) . 2_666 ?
Ag6 Ag1 Ag7 106.39(3) 2_666 2_666 ?
Ag5 Ag1 Ag4 137.32(6) . 2_666 ?
Ag4 Ag1 Ag4 81.82(3) . 2_666 ?
Ag2 Ag1 Ag4 40.46(2) 2_666 2_666 ?
Ag3 Ag1 Ag4 42.82(2) 2_666 2_666 ?
Se6 Ag1 Ag4 138.51(3) 2_666 2_666 ?
Se2 Ag1 Ag4 106.69(2) 2_666 2_666 ?
Se3 Ag1 Ag4 84.31(2) . 2_666 ?
Ag6 Ag1 Ag4 56.65(2) 2_666 2_666 ?
Ag7 Ag1 Ag4 55.85(2) 2_666 2_666 ?
Cu5 Ag1 Ag3 146.49(6) . . ?
Ag5 Ag1 Ag3 146.49(6) . . ?
Ag4 Ag1 Ag3 42.03(3) . . ?
Ag2 Ag1 Ag3 49.44(2) 2_666 . ?
Ag3 Ag1 Ag3 89.98(3) 2_666 . ?
Se6 Ag1 Ag3 80.38(2) 2_666 . ?
Se2 Ag1 Ag3 146.65(3) 2_666 . ?
Se3 Ag1 Ag3 107.86(3) . . ?
Ag6 Ag1 Ag3 105.32(3) 2_666 . ?
Ag7 Ag1 Ag3 57.79(2) 2_666 . ?
Ag4 Ag1 Ag3 58.33(2) 2_666 . ?
Cu5 Ag1 H1M 167.70(7) . . ?
Ag5 Ag1 H1M 167.70(7) . . ?
Ag4 Ag1 H1M 51.41(3) . . ?
Ag2 Ag1 H1M 53.40(3) 2_666 . ?
Ag3 Ag1 H1M 52.58(2) 2_666 . ?
Se6 Ag1 H1M 113.85(3) 2_666 . ?
Se2 Ag1 H1M 114.22(3) 2_666 . ?
Se3 Ag1 H1M 111.20(3) . . ?
Ag6 Ag1 H1M 67.96(2) 2_666 . ?
Ag7 Ag1 H1M 69.12(3) 2_666 . ?
Ag4 Ag1 H1M 30.409(16) 2_666 . ?
Ag3 Ag1 H1M 37.396(17) . . ?
Cu7 Ag2 Ag4 141.19(7) . . ?
Ag7 Ag2 Ag4 141.19(7) . . ?
Ag7 Ag2 Ag1 122.93(7) . 2_666 ?
Ag4 Ag2 Ag1 90.01(4) . 2_666 ?
Ag7 Ag2 Ag3 115.51(6) . 2_666 ?
Ag4 Ag2 Ag3 86.52(3) . 2_666 ?
Ag1 Ag2 Ag3 82.05(3) 2_666 2_666 ?
Ag7 Ag2 Se1 73.60(6) . 2_666 ?
Ag4 Ag2 Se1 69.79(3) . 2_666 ?
Ag1 Ag2 Se1 157.78(3) 2_666 2_666 ?
Ag3 Ag2 Se1 105.06(3) 2_666 2_666 ?
Ag7 Ag2 Se3 67.79(6) . 2_666 ?
Ag4 Ag2 Se3 114.89(3) . 2_666 ?
Ag1 Ag2 Se3 67.66(3) 2_666 2_666 ?
Ag3 Ag2 Se3 141.92(3) 2_666 2_666 ?
Se1 Ag2 Se3 111.71(3) 2_666 2_666 ?
Cu7 Ag2 Se5 56.01(5) . . ?
Ag7 Ag2 Se5 56.01(5) . . ?
Ag4 Ag2 Se5 145.29(3) . . ?
Ag1 Ag2 Se5 99.37(3) 2_666 . ?
Ag3 Ag2 Se5 62.17(2) 2_666 . ?
Se1 Ag2 Se5 102.55(3) 2_666 . ?
Se3 Ag2 Se5 99.52(3) 2_666 . ?
Ag7 Ag2 Ag5 106.85(6) . 2_666 ?
Ag4 Ag2 Ag5 101.62(4) . 2_666 ?
Ag1 Ag2 Ag5 17.71(2) 2_666 2_666 ?
Ag3 Ag2 Ag5 96.08(3) 2_666 2_666 ?
Se1 Ag2 Ag5 156.36(3) 2_666 2_666 ?
Se3 Ag2 Ag5 50.60(2) 2_666 2_666 ?
Se5 Ag2 Ag5 96.55(3) . 2_666 ?
Ag7 Ag2 Ag6 100.59(6) . 2_666 ?
Ag4 Ag2 Ag6 96.39(3) . 2_666 ?
Ag1 Ag2 Ag6 94.06(3) 2_666 2_666 ?
Ag3 Ag2 Ag6 15.56(2) 2_666 2_666 ?
Se1 Ag2 Ag6 97.24(3) 2_666 2_666 ?
Se3 Ag2 Ag6 142.80(3) 2_666 2_666 ?
Se5 Ag2 Ag6 49.920(19) . 2_666 ?
Ag5 Ag2 Ag6 105.73(3) 2_666 2_666 ?
Ag7 Ag2 Ag4 136.60(6) . 2_666 ?
Ag4 Ag2 Ag4 81.48(3) . 2_666 ?
Ag1 Ag2 Ag4 40.19(2) 2_666 2_666 ?
Ag3 Ag2 Ag4 42.65(2) 2_666 2_666 ?
Se1 Ag2 Ag4 138.85(3) 2_666 2_666 ?
Se3 Ag2 Ag4 106.82(3) 2_666 2_666 ?
Se5 Ag2 Ag4 84.46(2) . 2_666 ?
Ag5 Ag2 Ag4 56.32(2) 2_666 2_666 ?
Ag6 Ag2 Ag4 56.49(2) 2_666 2_666 ?
Cu7 Ag2 Ag3 153.53(6) . . ?
Ag7 Ag2 Ag3 153.53(6) . . ?
Ag4 Ag2 Ag3 41.88(3) . . ?
Ag1 Ag2 Ag3 49.13(2) 2_666 . ?
Ag3 Ag2 Ag3 89.66(3) 2_666 . ?
Se1 Ag2 Ag3 109.17(3) 2_666 . ?
Se3 Ag2 Ag3 87.51(2) 2_666 . ?
Se5 Ag2 Ag3 142.22(3) . . ?
Ag5 Ag2 Ag3 59.78(2) 2_666 . ?
Ag6 Ag2 Ag3 105.03(3) 2_666 . ?
Ag4 Ag2 Ag3 58.14(2) 2_666 . ?
Cu7 Ag2 H1M 165.89(6) . . ?
Ag7 Ag2 H1M 165.89(6) . . ?
Ag4 Ag2 H1M 51.21(3) . . ?
Ag1 Ag2 H1M 52.99(3) 2_666 . ?
Ag3 Ag2 H1M 52.36(2) 2_666 . ?
Se1 Ag2 H1M 114.67(3) 2_666 . ?
Se3 Ag2 H1M 116.27(3) 2_666 . ?
Se5 Ag2 H1M 110.06(3) . . ?
Ag5 Ag2 H1M 70.47(3) 2_666 . ?
Ag6 Ag2 H1M 67.76(2) 2_666 . ?
Ag4 Ag2 H1M 30.273(16) 2_666 . ?
Ag3 Ag2 H1M 37.296(17) . . ?
Cu6 Ag3 Ag4 139.22(7) . . ?
Ag6 Ag3 Ag4 139.22(7) . . ?
Ag6 Ag3 Ag1 121.99(7) . 2_666 ?
Ag4 Ag3 Ag1 87.01(3) . 2_666 ?
Ag6 Ag3 Ag2 121.74(7) . 2_666 ?
Ag4 Ag3 Ag2 87.19(3) . 2_666 ?
Ag1 Ag3 Ag2 82.59(3) 2_666 2_666 ?
Ag6 Ag3 Se4 75.82(6) . 2_666 ?
Ag4 Ag3 Se4 67.97(3) . 2_666 ?
Ag1 Ag3 Se4 106.96(3) 2_666 2_666 ?
Ag2 Ag3 Se4 152.37(4) 2_666 2_666 ?
Ag6 Ag3 Se5 64.51(6) . 2_666 ?
Ag4 Ag3 Se5 111.01(3) . 2_666 ?
Ag1 Ag3 Se5 142.65(3) 2_666 2_666 ?
Ag2 Ag3 Se5 66.65(3) 2_666 2_666 ?
Se4 Ag3 Se5 110.10(3) 2_666 2_666 ?
Cu6 Ag3 Se2 60.33(6) . . ?
Ag6 Ag3 Se2 60.33(6) . . ?
Ag4 Ag3 Se2 146.31(3) . . ?
Ag1 Ag3 Se2 63.21(3) 2_666 . ?
Ag2 Ag3 Se2 103.08(3) 2_666 . ?
Se4 Ag3 Se2 104.35(3) 2_666 . ?
Se5 Ag3 Se2 102.46(3) 2_666 . ?
Ag6 Ag3 Ag7 104.53(7) . 2_666 ?
Ag4 Ag3 Ag7 99.16(3) . 2_666 ?
Ag1 Ag3 Ag7 96.48(3) 2_666 2_666 ?
Ag2 Ag3 Ag7 17.91(2) 2_666 2_666 ?
Se4 Ag3 Ag7 152.14(3) 2_666 2_666 ?
Se5 Ag3 Ag7 49.758(19) 2_666 2_666 ?
Se2 Ag3 Ag7 99.51(3) . 2_666 ?
Ag6 Ag3 Ag4 138.70(7) . 2_666 ?
Ag4 Ag3 Ag4 82.07(3) . 2_666 ?
Ag1 Ag3 Ag4 41.41(2) 2_666 2_666 ?
Ag2 Ag3 Ag4 41.51(2) 2_666 2_666 ?
Se4 Ag3 Ag4 138.68(3) 2_666 2_666 ?
Se5 Ag3 Ag4 106.82(3) 2_666 2_666 ?
Se2 Ag3 Ag4 84.86(2) . 2_666 ?
Ag7 Ag3 Ag4 57.16(2) 2_666 2_666 ?
Ag6 Ag3 Ag5 106.31(7) . 2_666 ?
Ag4 Ag3 Ag5 97.21(3) . 2_666 ?
Ag1 Ag3 Ag5 16.73(2) 2_666 2_666 ?
Ag2 Ag3 Ag5 96.30(3) 2_666 2_666 ?
Se4 Ag3 Ag5 98.57(3) 2_666 2_666 ?
Se5 Ag3 Ag5 145.42(3) 2_666 2_666 ?
Se2 Ag3 Ag5 50.26(2) . 2_666 ?
Ag7 Ag3 Ag5 107.75(3) 2_666 2_666 ?
Ag4 Ag3 Ag5 56.51(2) 2_666 2_666 ?
Cu6 Ag3 Ag1 146.89(7) . . ?
Ag6 Ag3 Ag1 146.89(7) . . ?
Ag4 Ag3 Ag1 39.57(2) . . ?
Ag1 Ag3 Ag1 90.02(3) 2_666 . ?
Ag2 Ag3 Ag1 48.51(3) 2_666 . ?
Se4 Ag3 Ag1 104.66(3) 2_666 . ?
Se5 Ag3 Ag1 85.18(2) 2_666 . ?
Se2 Ag3 Ag1 145.16(3) . . ?
Ag7 Ag3 Ag1 59.63(2) 2_666 . ?
Ag4 Ag3 Ag1 60.54(2) 2_666 . ?
Ag5 Ag3 Ag1 106.32(3) 2_666 . ?
Cu6 Ag3 H1M 170.88(8) . . ?
Ag6 Ag3 H1M 170.88(8) . . ?
Ag4 Ag3 H1M 49.89(2) . . ?
Ag1 Ag3 H1M 52.61(2) 2_666 . ?
Ag2 Ag3 H1M 52.79(2) 2_666 . ?
Se4 Ag3 H1M 112.23(3) 2_666 . ?
Se5 Ag3 H1M 114.60(3) 2_666 . ?
Se2 Ag3 H1M 112.22(3) . . ?
Ag7 Ag3 H1M 70.54(2) 2_666 . ?
Ag4 Ag3 H1M 32.178(17) 2_666 . ?
Ag5 Ag3 H1M 68.99(2) 2_666 . ?
Ag1 Ag3 H1M 37.414(18) . . ?
Ag1 Ag4 Ag2 103.28(3) . . ?
Ag1 Ag4 Ag3 98.41(4) . . ?
Ag2 Ag4 Ag3 98.59(4) . . ?
Ag1 Ag4 Se6 66.64(3) . 2_666 ?
Ag2 Ag4 Se6 158.01(4) . 2_666 ?
Ag3 Ag4 Se6 102.16(3) . 2_666 ?
Ag1 Ag4 Se4 152.16(3) . 2_666 ?
Ag2 Ag4 Se4 101.22(3) . 2_666 ?
Ag3 Ag4 Se4 64.80(3) . 2_666 ?
Se6 Ag4 Se4 94.18(2) 2_666 2_666 ?
Ag1 Ag4 Se1 104.38(3) . 2_666 ?
Ag2 Ag4 Se1 65.82(3) . 2_666 ?
Ag3 Ag4 Se1 154.74(3) . 2_666 ?
Se6 Ag4 Se1 96.83(3) 2_666 2_666 ?
Se4 Ag4 Se1 97.55(2) 2_666 2_666 ?
Ag1 Ag4 Ag7 109.43(3) . . ?
Ag2 Ag4 Ag7 12.77(3) . . ?
Ag3 Ag4 Ag7 108.07(3) . . ?
Se6 Ag4 Ag7 149.73(3) 2_666 . ?
Se4 Ag4 Ag7 97.25(2) 2_666 . ?
Se1 Ag4 Ag7 53.95(2) 2_666 . ?
Ag1 Ag4 Cu7 109.43(3) . . ?
Ag2 Ag4 Cu7 12.77(3) . . ?
Ag3 Ag4 Cu7 108.07(3) . . ?
Se6 Ag4 Cu7 149.73(3) 2_666 . ?
Se4 Ag4 Cu7 97.25(2) 2_666 . ?
Se1 Ag4 Cu7 53.95(2) 2_666 . ?
Ag1 Ag4 Ag5 13.01(3) . . ?
Ag2 Ag4 Ag5 111.64(3) . . ?
Ag3 Ag4 Ag5 106.15(3) . . ?
Se6 Ag4 Ag5 55.32(2) 2_666 . ?
Se4 Ag4 Ag5 147.02(3) 2_666 . ?
Se1 Ag4 Ag5 98.31(3) 2_666 . ?
Ag7 Ag4 Ag5 115.44(3) . . ?
Ag1 Ag4 Cu5 13.01(3) . . ?
Ag2 Ag4 Cu5 111.64(3) . . ?
Ag3 Ag4 Cu5 106.15(3) . . ?
Se6 Ag4 Cu5 55.32(2) 2_666 . ?
Se4 Ag4 Cu5 147.02(3) 2_666 . ?
Se1 Ag4 Cu5 98.31(3) 2_666 . ?
Cu7 Ag4 Cu5 115.44(3) . . ?
Ag1 Ag4 Cu6 105.77(4) . . ?
Ag2 Ag4 Cu6 105.93(4) . . ?
Ag3 Ag4 Cu6 12.33(2) . . ?
Se6 Ag4 Cu6 95.79(2) 2_666 . ?
Se4 Ag4 Cu6 54.21(2) 2_666 . ?
Se1 Ag4 Cu6 149.84(3) 2_666 . ?
Cu7 Ag4 Cu6 113.61(3) . . ?
Cu5 Ag4 Cu6 111.38(3) . . ?
Ag1 Ag4 Ag6 105.77(4) . . ?
Ag2 Ag4 Ag6 105.93(4) . . ?
Ag3 Ag4 Ag6 12.33(2) . . ?
Se6 Ag4 Ag6 95.79(2) 2_666 . ?
Se4 Ag4 Ag6 54.21(2) 2_666 . ?
Se1 Ag4 Ag6 149.84(3) 2_666 . ?
Ag7 Ag4 Ag6 113.61(3) . . ?
Ag5 Ag4 Ag6 111.38(3) . . ?
Ag1 Ag4 H1M 62.95(3) . . ?
Ag2 Ag4 H1M 63.24(3) . . ?
Ag3 Ag4 H1M 60.59(3) . . ?
Se6 Ag4 H1M 122.06(3) 2_666 . ?
Se4 Ag4 H1M 118.70(3) 2_666 . ?
Se1 Ag4 H1M 121.43(3) 2_666 . ?
Ag7 Ag4 H1M 75.84(2) . . ?
Cu7 Ag4 H1M 75.84(2) . . ?
Ag5 Ag4 H1M 75.96(3) . . ?
Cu5 Ag4 H1M 75.96(3) . . ?
Cu6 Ag4 H1M 72.92(3) . . ?
Ag6 Ag4 H1M 72.92(3) . . ?
Ag1 Ag5 Se3 101.46(7) . . ?
Ag1 Ag5 Se2 92.23(6) . 2_666 ?
Se3 Ag5 Se2 118.25(3) . 2_666 ?
Ag1 Ag5 Se6 80.86(5) . 2_666 ?
Se3 Ag5 Se6 121.07(3) . 2_666 ?
Se2 Ag5 Se6 120.50(3) 2_666 2_666 ?
Ag1 Ag5 Ag4 26.16(5) . . ?
Se3 Ag5 Ag4 122.64(4) . . ?
Se2 Ag5 Ag4 93.73(3) 2_666 . ?
Se6 Ag5 Ag4 57.88(2) 2_666 . ?
Ag1 Ag5 Ag2 44.43(5) . 2_666 ?
Se3 Ag5 Ag2 58.61(2) . 2_666 ?
Se2 Ag5 Ag2 121.15(3) 2_666 2_666 ?
Se6 Ag5 Ag2 93.79(3) 2_666 2_666 ?
Ag4 Ag5 Ag2 64.17(3) . 2_666 ?
Ag1 Ag5 Ag3 42.04(4) . 2_666 ?
Se3 Ag5 Ag3 94.17(3) . 2_666 ?
Se2 Ag5 Ag3 59.16(2) 2_666 2_666 ?
Se6 Ag5 Ag3 119.24(3) 2_666 2_666 ?
Ag4 Ag5 Ag3 61.50(2) . 2_666 ?
Ag2 Ag5 Ag3 62.51(3) 2_666 2_666 ?
Ag3 Ag6 Se2 100.03(6) . . ?
Ag3 Ag6 Se5 95.18(6) . 2_666 ?
Se2 Ag6 Se5 121.37(4) . 2_666 ?
Ag3 Ag6 Se4 83.02(6) . 2_666 ?
Se2 Ag6 Se4 116.71(3) . 2_666 ?
Se5 Ag6 Se4 121.21(3) 2_666 2_666 ?
Ag3 Ag6 Ag4 28.44(6) . . ?
Se2 Ag6 Ag4 122.07(3) . . ?
Se5 Ag6 Ag4 96.06(3) 2_666 . ?
Se4 Ag6 Ag4 58.30(2) 2_666 . ?
Ag3 Ag6 Ag1 42.47(5) . 2_666 ?
Se2 Ag6 Ag1 59.01(2) . 2_666 ?
Se5 Ag6 Ag1 124.37(3) 2_666 2_666 ?
Se4 Ag6 Ag1 92.42(3) 2_666 2_666 ?
Ag4 Ag6 Ag1 63.51(2) . 2_666 ?
Ag3 Ag6 Ag2 42.70(5) . 2_666 ?
Se2 Ag6 Ag2 95.57(3) . 2_666 ?
Se5 Ag6 Ag2 61.21(2) 2_666 2_666 ?
Se4 Ag6 Ag2 121.92(3) 2_666 2_666 ?
Ag4 Ag6 Ag2 63.70(2) . 2_666 ?
Ag1 Ag6 Ag2 63.45(2) 2_666 2_666 ?
Ag3 Ag6 Ag7 59.54(6) . 2_666 ?
Se2 Ag6 Ag7 97.44(3) . 2_666 ?
Se5 Ag6 Ag7 45.971(19) 2_666 2_666 ?
Se4 Ag6 Ag7 133.50(3) 2_666 2_666 ?
Ag4 Ag6 Ag7 77.35(3) . 2_666 ?
Ag1 Ag6 Ag7 78.48(2) 2_666 2_666 ?
Ag2 Ag6 Ag7 17.351(17) 2_666 2_666 ?
Ag2 Ag7 Se5 103.55(6) . . ?
Ag2 Ag7 Se3 90.12(6) . 2_666 ?
Se5 Ag7 Se3 118.46(3) . 2_666 ?
Ag2 Ag7 Se1 83.85(6) . 2_666 ?
Se5 Ag7 Se1 118.76(3) . 2_666 ?
Se3 Ag7 Se1 122.27(3) 2_666 2_666 ?
Ag2 Ag7 Ag4 26.05(5) . . ?
Se5 Ag7 Ag4 121.86(3) . . ?
Se3 Ag7 Ag4 95.59(3) 2_666 . ?
Se1 Ag7 Ag4 59.54(2) 2_666 . ?
Ag2 Ag7 Ag3 46.58(5) . 2_666 ?
Se5 Ag7 Ag3 59.55(2) . 2_666 ?
Se3 Ag7 Ag3 122.97(4) 2_666 2_666 ?
Se1 Ag7 Ag3 92.38(3) 2_666 2_666 ?
Ag4 Ag7 Ag3 62.45(2) . 2_666 ?
Ag2 Ag7 Ag1 40.78(6) . 2_666 ?
Se5 Ag7 Ag1 92.79(3) . 2_666 ?
Se3 Ag7 Ag1 60.61(2) 2_666 2_666 ?
Se1 Ag7 Ag1 122.80(3) 2_666 2_666 ?
Ag4 Ag7 Ag1 63.30(3) . 2_666 ?
Ag3 Ag7 Ag1 62.59(3) 2_666 2_666 ?
Ag2 Ag7 Ag6 62.06(5) . 2_666 ?
Se5 Ag7 Ag6 47.39(2) . 2_666 ?
Se3 Ag7 Ag6 134.97(3) 2_666 2_666 ?
Se1 Ag7 Ag6 91.08(3) 2_666 2_666 ?
Ag4 Ag7 Ag6 74.88(2) . 2_666 ?
Ag3 Ag7 Ag6 15.928(18) 2_666 2_666 ?
Ag1 Ag7 Ag6 76.38(3) 2_666 2_666 ?
Ag1 Cu5 Se3 101.46(7) . . ?
Ag1 Cu5 Se2 92.23(6) . 2_666 ?
Se3 Cu5 Se2 118.25(3) . 2_666 ?
Ag1 Cu5 Se6 80.86(5) . 2_666 ?
Se3 Cu5 Se6 121.07(3) . 2_666 ?
Se2 Cu5 Se6 120.50(3) 2_666 2_666 ?
Ag1 Cu5 Ag4 26.16(5) . . ?
Se3 Cu5 Ag4 122.64(4) . . ?
Se2 Cu5 Ag4 93.73(3) 2_666 . ?
Se6 Cu5 Ag4 57.88(2) 2_666 . ?
Ag1 Cu5 Ag2 44.43(5) . 2_666 ?
Se3 Cu5 Ag2 58.61(2) . 2_666 ?
Se2 Cu5 Ag2 121.15(3) 2_666 2_666 ?
Se6 Cu5 Ag2 93.79(3) 2_666 2_666 ?
Ag4 Cu5 Ag2 64.17(3) . 2_666 ?
Ag1 Cu5 Ag3 42.04(4) . 2_666 ?
Se3 Cu5 Ag3 94.17(3) . 2_666 ?
Se2 Cu5 Ag3 59.16(2) 2_666 2_666 ?
Se6 Cu5 Ag3 119.24(3) 2_666 2_666 ?
Ag4 Cu5 Ag3 61.50(2) . 2_666 ?
Ag2 Cu5 Ag3 62.51(3) 2_666 2_666 ?
Ag3 Cu6 Se2 100.03(6) . . ?
Ag3 Cu6 Se5 95.18(6) . 2_666 ?
Se2 Cu6 Se5 121.37(4) . 2_666 ?
Ag3 Cu6 Se4 83.02(6) . 2_666 ?
Se2 Cu6 Se4 116.71(3) . 2_666 ?
Se5 Cu6 Se4 121.21(3) 2_666 2_666 ?
Ag3 Cu6 Ag4 28.44(6) . . ?
Se2 Cu6 Ag4 122.07(3) . . ?
Se5 Cu6 Ag4 96.06(3) 2_666 . ?
Se4 Cu6 Ag4 58.30(2) 2_666 . ?
Ag3 Cu6 Ag1 42.47(5) . 2_666 ?
Se2 Cu6 Ag1 59.01(2) . 2_666 ?
Se5 Cu6 Ag1 124.37(3) 2_666 2_666 ?
Se4 Cu6 Ag1 92.42(3) 2_666 2_666 ?
Ag4 Cu6 Ag1 63.51(2) . 2_666 ?
Ag3 Cu6 Ag2 42.70(5) . 2_666 ?
Se2 Cu6 Ag2 95.57(3) . 2_666 ?
Se5 Cu6 Ag2 61.21(2) 2_666 2_666 ?
Se4 Cu6 Ag2 121.92(3) 2_666 2_666 ?
Ag4 Cu6 Ag2 63.70(2) . 2_666 ?
Ag1 Cu6 Ag2 63.45(2) 2_666 2_666 ?
Ag2 Cu7 Se5 103.55(6) . . ?
Ag2 Cu7 Se3 90.12(6) . 2_666 ?
Se5 Cu7 Se3 118.46(3) . 2_666 ?
Ag2 Cu7 Se1 83.85(6) . 2_666 ?
Se5 Cu7 Se1 118.76(3) . 2_666 ?
Se3 Cu7 Se1 122.27(3) 2_666 2_666 ?
Ag2 Cu7 Ag4 26.05(5) . . ?
Se5 Cu7 Ag4 121.86(3) . . ?
Se3 Cu7 Ag4 95.59(3) 2_666 . ?
Se1 Cu7 Ag4 59.54(2) 2_666 . ?
Ag2 Cu7 Ag3 46.58(5) . 2_666 ?
Se5 Cu7 Ag3 59.55(2) . 2_666 ?
Se3 Cu7 Ag3 122.97(4) 2_666 2_666 ?
Se1 Cu7 Ag3 92.38(3) 2_666 2_666 ?
Ag4 Cu7 Ag3 62.45(2) . 2_666 ?
Ag2 Cu7 Ag1 40.78(6) . 2_666 ?
Se5 Cu7 Ag1 92.79(3) . 2_666 ?
Se3 Cu7 Ag1 60.61(2) 2_666 2_666 ?
Se1 Cu7 Ag1 122.80(3) 2_666 2_666 ?
Ag4 Cu7 Ag1 63.30(3) . 2_666 ?
Ag3 Cu7 Ag1 62.59(3) 2_666 2_666 ?
P1 Se1 Ag7 101.79(4) . 2_666 ?
P1 Se1 Ag2 101.01(4) . 2_666 ?
Ag7 Se1 Ag2 22.56(2) 2_666 2_666 ?
P1 Se1 Ag4 104.01(4) . 2_666 ?
Ag7 Se1 Ag4 66.50(2) 2_666 2_666 ?
Ag2 Se1 Ag4 44.38(2) 2_666 2_666 ?
P1 Se2 Cu6 99.87(4) . . ?
P1 Se2 Ag6 99.87(4) . . ?
P1 Se2 Ag5 109.61(3) . 2_666 ?
Ag6 Se2 Ag5 88.30(3) . 2_666 ?
P1 Se2 Ag1 98.93(3) . 2_666 ?
Ag6 Se2 Ag1 70.61(3) . 2_666 ?
Ag5 Se2 Ag1 22.10(2) 2_666 2_666 ?
P1 Se2 Ag3 97.49(4) . . ?
Cu6 Se2 Ag3 19.643(19) . . ?
Ag6 Se2 Ag3 19.643(19) . . ?
Ag5 Se2 Ag3 70.59(3) 2_666 . ?
Ag1 Se2 Ag3 51.44(2) 2_666 . ?
P2 Se3 Cu5 102.88(4) . . ?
P2 Se3 Ag5 102.88(4) . . ?
P2 Se3 Ag7 107.06(4) . 2_666 ?
Ag5 Se3 Ag7 87.60(3) . 2_666 ?
P2 Se3 Ag2 96.33(3) . 2_666 ?
Ag5 Se3 Ag2 70.79(3) . 2_666 ?
Ag7 Se3 Ag2 22.09(2) 2_666 2_666 ?
P2 Se3 Ag1 98.54(3) . . ?
Cu5 Se3 Ag1 20.82(2) . . ?
Ag5 Se3 Ag1 20.82(2) . . ?
Ag7 Se3 Ag1 69.15(3) 2_666 . ?
Ag2 Se3 Ag1 50.53(2) 2_666 . ?
P2 Se4 Ag6 103.33(4) . 2_666 ?
P2 Se4 Ag3 101.17(4) . 2_666 ?
Ag6 Se4 Ag3 21.16(2) 2_666 2_666 ?
P2 Se4 Ag4 105.62(3) . 2_666 ?
Ag6 Se4 Ag4 67.48(2) 2_666 2_666 ?
Ag3 Se4 Ag4 47.23(2) 2_666 2_666 ?
P3 Se5 Cu7 103.84(4) . . ?
P3 Se5 Ag7 103.84(4) . . ?
P3 Se5 Ag6 107.40(4) . 2_666 ?
Ag7 Se5 Ag6 86.64(3) . 2_666 ?
P3 Se5 Ag3 98.43(4) . 2_666 ?
Ag7 Se5 Ag3 70.69(3) . 2_666 ?
Ag6 Se5 Ag3 20.31(2) 2_666 2_666 ?
P3 Se5 Ag2 98.95(3) . . ?
Cu7 Se5 Ag2 20.44(2) . . ?
Ag7 Se5 Ag2 20.44(2) . . ?
Ag6 Se5 Ag2 68.86(2) 2_666 . ?
Ag3 Se5 Ag2 51.18(2) 2_666 . ?
P3 Se6 Ag5 98.96(4) . 2_666 ?
P3 Se6 Ag1 98.48(4) . 2_666 ?
Ag5 Se6 Ag1 22.77(2) 2_666 2_666 ?
P3 Se6 Ag4 106.38(4) . 2_666 ?
Ag5 Se6 Ag4 66.80(2) 2_666 2_666 ?
Ag1 Se6 Ag4 44.83(2) 2_666 2_666 ?
O1 P1 O2 101.57(16) . . ?
O1 P1 Se1 113.59(11) . . ?
O2 P1 Se1 108.23(11) . . ?
O1 P1 Se2 104.38(11) . . ?
O2 P1 Se2 108.41(12) . . ?
Se1 P1 Se2 119.17(5) . . ?
O4 P2 O3 101.78(16) . . ?
O4 P2 Se4 113.52(12) . . ?
O3 P2 Se4 108.20(12) . . ?
O4 P2 Se3 104.21(11) . . ?
O3 P2 Se3 108.33(11) . . ?
Se4 P2 Se3 119.31(5) . . ?
O6 P3 O5 101.22(15) . . ?
O6 P3 Se6 112.89(12) . . ?
O5 P3 Se6 109.20(13) . . ?
O6 P3 Se5 103.99(13) . . ?
O5 P3 Se5 108.84(13) . . ?
Se6 P3 Se5 119.13(5) . . ?
C1 O1 P1 124.1(2) . . ?
C4 O2 P1 121.0(3) . . ?
C7 O3 P2 123.5(3) . . ?
C10 O4 P2 123.9(3) . . ?
C13 O5 P3 125.4(2) . . ?
C16 O6 P3 124.8(3) . . ?
O1 C1 C3 109.2(4) . . ?
O1 C1 C2 105.9(4) . . ?
C3 C1 C2 112.7(4) . . ?
O1 C1 H1 109.7 . . ?
C3 C1 H1 109.7 . . ?
C2 C1 H1 109.7 . . ?
C1 C2 H2A 109.5 . . ?
C1 C2 H2B 109.5 . . ?
H2A C2 H2B 109.5 . . ?
C1 C2 H2C 109.5 . . ?
H2A C2 H2C 109.5 . . ?
H2B C2 H2C 109.5 . . ?
C1 C3 H3A 109.5 . . ?
C1 C3 H3B 109.5 . . ?
H3A C3 H3B 109.5 . . ?
C1 C3 H3C 109.5 . . ?
H3A C3 H3C 109.5 . . ?
H3B C3 H3C 109.5 . . ?
O2 C4 C5 106.9(4) . . ?
O2 C4 C6 107.1(3) . . ?
C5 C4 C6 113.3(4) . . ?
O2 C4 H4 109.8 . . ?
C5 C4 H4 109.8 . . ?
C6 C4 H4 109.8 . . ?
C4 C5 H5A 109.5 . . ?
C4 C5 H5B 109.5 . . ?
H5A C5 H5B 109.5 . . ?
C4 C5 H5C 109.5 . . ?
H5A C5 H5C 109.5 . . ?
H5B C5 H5C 109.5 . . ?
C4 C6 H6A 109.5 . . ?
C4 C6 H6B 109.5 . . ?
H6A C6 H6B 109.5 . . ?
C4 C6 H6C 109.5 . . ?
H6A C6 H6C 109.5 . . ?
H6B C6 H6C 109.5 . . ?
O3 C7 C8 109.0(4) . . ?
O3 C7 C9 106.8(4) . . ?
C8 C7 C9 113.8(4) . . ?
O3 C7 H7 109.0 . . ?
C8 C7 H7 109.0 . . ?
C9 C7 H7 109.0 . . ?
C7 C8 H8A 109.5 . . ?
C7 C8 H8B 109.5 . . ?
H8A C8 H8B 109.5 . . ?
C7 C8 H8C 109.5 . . ?
H8A C8 H8C 109.5 . . ?
H8B C8 H8C 109.5 . . ?
C7 C9 H9A 109.5 . . ?
C7 C9 H9B 109.5 . . ?
H9A C9 H9B 109.5 . . ?
C7 C9 H9C 109.5 . . ?
H9A C9 H9C 109.5 . . ?
H9B C9 H9C 109.5 . . ?
O4 C10 C12 105.1(3) . . ?
O4 C10 C11 111.1(4) . . ?
C12 C10 C11 112.8(4) . . ?
O4 C10 H10 109.3 . . ?
C12 C10 H10 109.3 . . ?
C11 C10 H10 109.3 . . ?
C10 C11 H11A 109.5 . . ?
C10 C11 H11B 109.5 . . ?
H11A C11 H11B 109.5 . . ?
C10 C11 H11C 109.5 . . ?
H11A C11 H11C 109.5 . . ?
H11B C11 H11C 109.5 . . ?
C10 C12 H12A 109.5 . . ?
C10 C12 H12B 109.5 . . ?
H12A C12 H12B 109.5 . . ?
C10 C12 H12C 109.5 . . ?
H12A C12 H12C 109.5 . . ?
H12B C12 H12C 109.5 . . ?
O5 C13 C14 109.4(4) . . ?
O5 C13 C15 105.0(4) . . ?
C14 C13 C15 112.3(4) . . ?
O5 C13 H13 110.0 . . ?
C14 C13 H13 110.0 . . ?
C15 C13 H13 110.0 . . ?
C13 C14 H14A 109.5 . . ?
C13 C14 H14B 109.5 . . ?
H14A C14 H14B 109.5 . . ?
C13 C14 H14C 109.5 . . ?
H14A C14 H14C 109.5 . . ?
H14B C14 H14C 109.5 . . ?
C13 C15 H15A 109.5 . . ?
C13 C15 H15B 109.5 . . ?
H15A C15 H15B 109.5 . . ?
C13 C15 H15C 109.5 . . ?
H15A C15 H15C 109.5 . . ?
H15B C15 H15C 109.5 . . ?
O6 C16 C17 110.9(3) . . ?
O6 C16 C18 104.7(4) . . ?
C17 C16 C18 113.5(4) . . ?
O6 C16 H16 109.2 . . ?
C17 C16 H16 109.2 . . ?
C18 C16 H16 109.2 . . ?
C16 C17 H17A 109.5 . . ?
C16 C17 H17B 109.5 . . ?
H17A C17 H17B 109.5 . . ?
C16 C17 H17C 109.5 . . ?
H17A C17 H17C 109.5 . . ?
H17B C17 H17C 109.5 . . ?
C16 C18 H18A 109.5 . . ?
C16 C18 H18B 109.5 . . ?
H18A C18 H18B 109.5 . . ?
C16 C18 H18C 109.5 . . ?
H18A C18 H18C 109.5 . . ?
H18B C18 H18C 109.5 . . ?

loop_
_geom_bond_atom_site_label_1
_geom_bond_atom_site_label_2
_geom_bond_distance
_geom_bond_site_symmetry_2
_geom_bond_publ_flag
Ag1 Cu5 1.0343(10) . ?
Ag1 Ag5 1.0343(10) . ?
Ag1 Ag4 2.0262(9) . ?
Ag1 Ag2 2.3801(11) 2_666 ?
Ag1 Ag3 2.4063(9) 2_666 ?
Ag1 Se6 2.6383(7) 2_666 ?
Ag1 Se2 2.7471(8) 2_666 ?
Ag1 Se3 2.8515(8) . ?
Ag1 Ag6 3.0227(9) 2_666 ?
Ag1 Ag7 3.0584(11) 2_666 ?
Ag1 Ag4 3.1289(10) 2_666 ?
Ag1 Ag3 3.1468(10) . ?
Ag1 H1M 1.9811(8) . ?
Ag2 Cu7 1.0219(10) . ?
Ag2 Ag7 1.0219(10) . ?
Ag2 Ag4 2.0306(9) . ?
Ag2 Ag3 2.4139(9) 2_666 ?
Ag2 Se1 2.6487(9) 2_666 ?
Ag2 Se3 2.7173(8) 2_666 ?
Ag2 Se5 2.8444(7) . ?
Ag2 Ag5 3.0059(11) 2_666 ?
Ag2 Ag6 3.0271(9) 2_666 ?
Ag2 Ag4 3.1396(10) 2_666 ?
Ag2 Ag3 3.1545(10) . ?
Ag2 H1M 1.9918(8) . ?
Ag3 Cu6 0.9549(9) . ?
Ag3 Ag6 0.9549(9) . ?
Ag3 Ag4 2.1296(10) . ?
Ag3 Se4 2.6252(8) 2_666 ?
Ag3 Se5 2.7397(8) 2_666 ?
Ag3 Se2 2.7972(9) . ?
Ag3 Ag7 2.9993(10) 2_666 ?
Ag3 Ag4 3.0584(8) 2_666 ?
Ag3 Ag5 3.0726(10) 2_666 ?
Ag3 H1M 1.9803(7) . ?
Ag4 Se6 2.6745(8) 2_666 ?
Ag4 Se4 2.6895(7) 2_666 ?
Ag4 Se1 2.7246(8) 2_666 ?
Ag4 Ag7 2.8986(10) . ?
Ag4 Cu7 2.8986(10) . ?
Ag4 Ag5 2.9026(10) . ?
Ag4 Cu5 2.9026(10) . ?
Ag4 Cu6 2.9201(10) . ?
Ag4 Ag6 2.9201(10) . ?
Ag4 H1M 1.7387(6) . ?
Ag5 Se3 2.4597(9) . ?
Ag5 Se2 2.5050(8) 2_666 ?
Ag5 Se6 2.5969(7) 2_666 ?
Ag6 Se2 2.4681(9) . ?
Ag6 Se5 2.4832(8) 2_666 ?
Ag6 Se4 2.5642(9) 2_666 ?
Ag6 Ag7 3.3682(10) 2_666 ?
Ag7 Se5 2.4259(7) . ?
Ag7 Se3 2.5158(8) 2_666 ?
Ag7 Se1 2.5556(9) 2_666 ?
Cu5 Se3 2.4597(9) . ?
Cu5 Se2 2.5050(8) 2_666 ?
Cu5 Se6 2.5969(7) 2_666 ?
Cu6 Se2 2.4681(9) . ?
Cu6 Se5 2.4832(8) 2_666 ?
Cu6 Se4 2.5642(9) 2_666 ?
Cu7 Se5 2.4259(7) . ?
Cu7 Se3 2.5158(8) 2_666 ?
Cu7 Se1 2.5556(9) 2_666 ?
Se1 P1 2.1587(10) . ?
Se2 P1 2.1772(12) . ?
Se3 P2 2.1806(10) . ?
Se4 P2 2.1526(12) . ?
Se5 P3 2.1805(13) . ?
Se6 P3 2.1544(12) . ?
P1 O1 1.568(3) . ?
P1 O2 1.586(3) . ?
P2 O4 1.571(3) . ?
P2 O3 1.578(3) . ?
P3 O6 1.572(3) . ?
P3 O5 1.592(3) . ?
O1 C1 1.486(5) . ?
O2 C4 1.475(5) . ?
O3 C7 1.482(5) . ?
O4 C10 1.486(4) . ?
O5 C13 1.480(5) . ?
O6 C16 1.486(5) . ?
C1 C3 1.498(7) . ?
C1 C2 1.498(6) . ?
C1 H1 1.0000 . ?
C2 H2A 0.9800 . ?
C2 H2B 0.9800 . ?
C2 H2C 0.9800 . ?
C3 H3A 0.9800 . ?
C3 H3B 0.9800 . ?
C3 H3C 0.9800 . ?
C4 C5 1.495(6) . ?
C4 C6 1.512(6) . ?
C4 H4 1.0000 . ?
C5 H5A 0.9800 . ?
C5 H5B 0.9800 . ?
C5 H5C 0.9800 . ?
C6 H6A 0.9800 . ?
C6 H6B 0.9800 . ?
C6 H6C 0.9800 . ?
C7 C8 1.496(7) . ?
C7 C9 1.502(6) . ?
C7 H7 1.0000 . ?
C8 H8A 0.9800 . ?
C8 H8B 0.9800 . ?
C8 H8C 0.9800 . ?
C9 H9A 0.9800 . ?
C9 H9B 0.9800 . ?
C9 H9C 0.9800 . ?
C10 C12 1.509(7) . ?
C10 C11 1.511(6) . ?
C10 H10 1.0000 . ?
C11 H11A 0.9800 . ?
C11 H11B 0.9800 . ?
C11 H11C 0.9800 . ?
C12 H12A 0.9800 . ?
C12 H12B 0.9800 . ?
C12 H12C 0.9800 . ?
C13 C14 1.506(6) . ?
C13 C15 1.510(6) . ?
C13 H13 1.0000 . ?
C14 H14A 0.9800 . ?
C14 H14B 0.9800 . ?
C14 H14C 0.9800 . ?
C15 H15A 0.9800 . ?
C15 H15B 0.9800 . ?
C15 H15C 0.9800 . ?
C16 C17 1.494(6) . ?
C16 C18 1.504(6) . ?
C16 H16 1.0000 . ?
C17 H17A 0.9800 . ?
C17 H17B 0.9800 . ?
C17 H17C 0.9800 . ?
C18 H18A 0.9800 . ?
C18 H18B 0.9800 . ?
C18 H18C 0.9800 . ?
